data_7101434
loop_
_publ_author_name
'G. Parkin'
'Victoria K. Landry'
'Luciano Marchio'
'Jonathan G. Melnick'
'Mao Minoura'
'Keliang Pang'

_publ_section_title
;
Synthesis and Structural Characterization of
Tris(2-seleno-1-mesitylimidazolyl)hydroborato Complexes: A New Type of
Strongly Electron Donating Tripodal Selenium Ligand
;
_journal_issue 38
_journal_name_full 'Chemical Communications'
_journal_paper_doi 10.1039/b608078b
_journal_year 2006
_chemical_formula_sum 'C42 H49 B Co I N9 Se3'
_chemical_formula_weight 1113.42
_chemical_name_systematic
;
?
;
_space_group_IT_number 148
_symmetry_cell_setting rhombohedral
_symmetry_space_group_name_Hall '-R 3'
_symmetry_space_group_name_H-M 'R -3 :H'
_atom_sites_solution_hydrogens geom
_atom_sites_solution_primary direct
_atom_sites_solution_secondary difmap
_audit_creation_method SHELXL-97
_cell_angle_alpha 90.00
_cell_angle_beta 90.00
_cell_angle_gamma 120.00
_cell_formula_units_Z 6
_cell_length_a 14.7744(8)
_cell_length_b 14.7744(8)
_cell_length_c 38.319(2)
_cell_measurement_temperature 243(2)
_cell_volume 7243.7(7)
_computing_cell_refinement 'Bruker SMART'
_computing_data_collection 'Bruker SMART'
_computing_data_reduction 'Bruker SHELXTL'
_computing_molecular_graphics 'Bruker SHELXTL'
_computing_publication_material 'Bruker SHELXTL'
_computing_structure_refinement 'SHELXL-97 (Sheldrick, 1997)'
_computing_structure_solution 'SHELXS-97 (Sheldrick, 1990)'
_diffrn_ambient_temperature 243(2)
_diffrn_measured_fraction_theta_full 0.945
_diffrn_measured_fraction_theta_max 0.945
_diffrn_measurement_device_type 'CCD area detector'
_diffrn_measurement_method 'phi and omega scans'
_diffrn_radiation_monochromator graphite
_diffrn_radiation_source 'fine-focus sealed tube'
_diffrn_radiation_type MoK\a
_diffrn_radiation_wavelength 0.71073
_diffrn_reflns_av_R_equivalents 0.0351
_diffrn_reflns_av_sigmaI/netI 0.0274
_diffrn_reflns_limit_h_max 19
_diffrn_reflns_limit_h_min -19
_diffrn_reflns_limit_k_max 13
_diffrn_reflns_limit_k_min -19
_diffrn_reflns_limit_l_max 37
_diffrn_reflns_limit_l_min -49
_diffrn_reflns_number 16578
_diffrn_reflns_theta_full 28.23
_diffrn_reflns_theta_max 28.23
_diffrn_reflns_theta_min 1.59
_exptl_absorpt_coefficient_mu 3.294
_exptl_absorpt_correction_T_max 0.7342
_exptl_absorpt_correction_T_min 0.5587
_exptl_absorpt_correction_type empirical
_exptl_absorpt_process_details SADABS
_exptl_crystal_colour green
_exptl_crystal_density_diffrn 1.531
_exptl_crystal_density_method 'not measured'
_exptl_crystal_description block
_exptl_crystal_F_000 3306
_exptl_crystal_size_max 0.20
_exptl_crystal_size_mid 0.20
_exptl_crystal_size_min 0.10
_refine_diff_density_max 0.588
_refine_diff_density_min -1.027
_refine_diff_density_rms 0.067
_refine_ls_extinction_method none
_refine_ls_goodness_of_fit_ref 1.016
_refine_ls_hydrogen_treatment mixed
_refine_ls_matrix_type full
_refine_ls_number_parameters 179
_refine_ls_number_reflns 3783
_refine_ls_number_restraints 0
_refine_ls_restrained_S_all 1.016
_refine_ls_R_factor_all 0.0392
_refine_ls_R_factor_gt 0.0307
_refine_ls_shift/su_max 0.161
_refine_ls_shift/su_mean 0.006
_refine_ls_structure_factor_coef Fsqd
_refine_ls_weighting_details 'calc w=1/[\s^2^(Fo^2^)+(0.0534P)^2^+0.0000P] where P=(Fo^2^+2Fc^2^)/3'
_refine_ls_weighting_scheme calc
_refine_ls_wR_factor_gt 0.0793
_refine_ls_wR_factor_ref 0.0830
_reflns_number_gt 3279
_reflns_number_total 3783
_reflns_threshold_expression >2sigma(I)
_cod_data_source_file b608078b.txt
_cod_depositor_comments
;
The following automatic conversions were performed:
'_symmetry_cell_setting' value 'Rhombohedral' changed to 'rhombohedral'
according to '/home/saulius/struct/CIF-dictionaries/cif_core.dic'
dictionary named 'cif_core.dic' version 2.4.1 from
2010-06-29.

'_exptl_absorpt_correction_type' value 'EMPIRICAL' changed to
'empirical' according to
'/home/saulius/struct/CIF-dictionaries/cif_core.dic' dictionary named
'cif_core.dic' version 2.4.1 from 2010-06-29.

Automatic conversion script
Id: cif_fix_enum 1527 2010-12-29 10:47:43Z saulius 
;
_cod_original_sg_symbol_H-M R-3
_cod_database_code 7101434

loop_
_symmetry_equiv_pos_as_xyz
'x, y, z'
'-y, x-y, z'
'-x+y, -x, z'
'x+2/3, y+1/3, z+1/3'
'-y+2/3, x-y+1/3, z+1/3'
'-x+y+2/3, -x+1/3, z+1/3'
'x+1/3, y+2/3, z+2/3'
'-y+1/3, x-y+2/3, z+2/3'
'-x+y+1/3, -x+2/3, z+2/3'
'-x, -y, -z'
'y, -x+y, -z'
'x-y, x, -z'
'-x+2/3, -y+1/3, -z+1/3'
'y+2/3, -x+y+1/3, -z+1/3'
'x-y+2/3, x+1/3, -z+1/3'
'-x+1/3, -y+2/3, -z+2/3'
'y+1/3, -x+y+2/3, -z+2/3'
'x-y+1/3, x+2/3, -z+2/3'

loop_
_atom_site_label
_atom_site_type_symbol
_atom_site_fract_x
_atom_site_fract_y
_atom_site_fract_z
_atom_site_U_iso_or_equiv
_atom_site_adp_type
_atom_site_occupancy
_atom_site_symmetry_multiplicity
_atom_site_calc_flag
_atom_site_refinement_flags
Co Co 0.0000 0.0000 0.203998(19) 0.03521(16) Uani 1 3 d S
Se Se -0.17549(2) -0.05393(3) 0.225577(9) 0.03918(10) Uani 1 1 d .
I I 0.0000 0.0000 0.137047(11) 0.06445(15) Uani 1 3 d S
N11 N -0.09746(19) -0.10498(19) 0.28855(6) 0.0324(5) Uani 1 1 d .
N12 N -0.24290(19) -0.23373(19) 0.26816(7) 0.0341(5) Uani 1 1 d .
C11 C -0.1698(2) -0.1324(2) 0.26307(8) 0.0324(6) Uani 1 1 d .
C12 C -0.1255(2) -0.1919(2) 0.30919(8) 0.0373(7) Uani 1 1 d .
H12A H -0.0880 -0.1948 0.3282 0.045 Uiso 1 1 calc R
C13 C -0.2156(3) -0.2712(3) 0.29721(9) 0.0391(7) Uani 1 1 d .
H13A H -0.2526 -0.3382 0.3065 0.047 Uiso 1 1 calc R
C21 C -0.3382(2) -0.2968(2) 0.24906(8) 0.0347(6) Uani 1 1 d .
C22 C -0.3379(3) -0.3581(3) 0.22170(9) 0.0427(7) Uani 1 1 d .
C23 C -0.4342(3) -0.4278(3) 0.20662(9) 0.0495(9) Uani 1 1 d .
H23A H -0.4361 -0.4700 0.1883 0.059 Uiso 1 1 calc R
C24 C -0.5265(3) -0.4359(3) 0.21790(9) 0.0526(9) Uani 1 1 d .
C25 C -0.5227(3) -0.3718(3) 0.24474(10) 0.0505(9) Uani 1 1 d .
H25A H -0.5845 -0.3761 0.2523 0.061 Uiso 1 1 calc R
C26 C -0.4288(3) -0.3007(3) 0.26086(9) 0.0407(7) Uani 1 1 d .
C27 C -0.2380(3) -0.3471(4) 0.20732(11) 0.0633(11) Uani 1 1 d .
H27A H -0.2142 -0.2985 0.1882 0.095 Uiso 1 1 calc R
H27B H -0.2505 -0.4139 0.1993 0.095 Uiso 1 1 calc R
H27C H -0.1858 -0.3219 0.2253 0.095 Uiso 1 1 calc R
C28 C -0.6285(4) -0.5128(4) 0.20118(14) 0.0851(16) Uani 1 1 d .
H28A H -0.6747 -0.5600 0.2186 0.128 Uiso 1 1 calc R
H28B H -0.6161 -0.5517 0.1836 0.128 Uiso 1 1 calc R
H28C H -0.6596 -0.4760 0.1907 0.128 Uiso 1 1 calc R
C29 C -0.4262(3) -0.2323(3) 0.29036(10) 0.0568(10) Uani 1 1 d .
H29A H -0.4004 -0.2485 0.3110 0.085 Uiso 1 1 calc R
H29B H -0.4955 -0.2445 0.2946 0.085 Uiso 1 1 calc R
H29C H -0.3811 -0.1603 0.2843 0.085 Uiso 1 1 calc R
B B 0.0000 0.0000 0.29915(15) 0.0326(11) Uani 1 3 d S
H1 H 0.0000 0.0000 0.3288(18) 0.07(2) Uiso 1 3 d S
C31 C 0.0064(5) 0.2078(7) 0.06373(17) 0.119(2) Uani 1 1 d .
H31A H 0.0289 0.2147 0.0876 0.179 Uiso 1 1 calc R
H31B H -0.0482 0.1372 0.0595 0.179 Uiso 1 1 calc R
H31C H -0.0195 0.2547 0.0593 0.179 Uiso 1 1 calc R
C32 C 0.0935(4) 0.2329(5) 0.04086(13) 0.0761(14) Uani 1 1 d .
N31 N 0.1621(4) 0.2563(5) 0.02359(13) 0.1005(17) Uani 1 1 d .

loop_
_atom_site_aniso_label
_atom_site_aniso_U_11
_atom_site_aniso_U_22
_atom_site_aniso_U_33
_atom_site_aniso_U_23
_atom_site_aniso_U_13
_atom_site_aniso_U_12
Co 0.0343(2) 0.0343(2) 0.0370(4) 0.000 0.000 0.01716(12)
Se 0.03079(16) 0.03819(18) 0.04563(18) 0.00931(13) -0.00117(13) 0.01505(13)
I 0.0752(2) 0.0752(2) 0.0429(2) 0.000 0.000 0.03761(11)
N11 0.0281(12) 0.0302(13) 0.0399(13) 0.0011(10) 0.0019(10) 0.0154(10)
N12 0.0303(12) 0.0286(13) 0.0402(14) 0.0033(10) 0.0021(10) 0.0123(11)
C11 0.0284(14) 0.0300(14) 0.0397(15) 0.0020(12) 0.0044(12) 0.0153(12)
C12 0.0357(16) 0.0344(16) 0.0421(17) 0.0073(12) 0.0009(13) 0.0178(13)
C13 0.0411(17) 0.0312(16) 0.0416(17) 0.0079(13) 0.0008(14) 0.0155(14)
C21 0.0316(15) 0.0302(15) 0.0379(16) 0.0018(12) -0.0006(12) 0.0121(12)
C22 0.0479(19) 0.0353(17) 0.0389(17) 0.0030(14) 0.0062(14) 0.0163(14)
C23 0.058(2) 0.0381(18) 0.0385(18) -0.0033(14) -0.0037(16) 0.0136(17)
C24 0.045(2) 0.046(2) 0.0480(19) 0.0008(16) -0.0117(16) 0.0094(17)
C25 0.0329(17) 0.053(2) 0.059(2) 0.0057(17) -0.0021(15) 0.0162(16)
C26 0.0337(17) 0.0386(18) 0.0442(18) 0.0045(14) 0.0031(13) 0.0140(14)
C27 0.059(3) 0.061(3) 0.068(3) -0.007(2) 0.015(2) 0.029(2)
C28 0.051(3) 0.081(3) 0.088(4) -0.016(3) -0.020(2) 0.007(2)
C29 0.041(2) 0.060(2) 0.062(2) -0.0112(19) 0.0071(17) 0.0198(18)
B 0.0327(17) 0.0327(17) 0.033(3) 0.000 0.000 0.0163(9)
C31 0.069(4) 0.167(7) 0.105(5) 0.021(5) 0.006(3) 0.047(4)
C32 0.057(3) 0.100(4) 0.072(3) 0.009(3) -0.010(2) 0.040(3)
N31 0.079(3) 0.156(5) 0.087(3) -0.006(3) -0.012(3) 0.074(4)

loop_
_atom_type_symbol
_atom_type_description
_atom_type_scat_dispersion_real
_atom_type_scat_dispersion_imag
_atom_type_scat_source
C C 0.0033 0.0016 'International Tables Vol C Tables 4.2.6.8 and 6.1.1.4'
H H 0.0000 0.0000 'International Tables Vol C Tables 4.2.6.8 and 6.1.1.4'
N N 0.0061 0.0033 'International Tables Vol C Tables 4.2.6.8 and 6.1.1.4'
B B 0.0013 0.0007 'International Tables Vol C Tables 4.2.6.8 and 6.1.1.4'
Se Se -0.0929 2.2259 'International Tables Vol C Tables 4.2.6.8 and 6.1.1.4'
I I -0.4742 1.8119 'International Tables Vol C Tables 4.2.6.8 and 6.1.1.4'
Co Co 0.3494 0.9721 'International Tables Vol C Tables 4.2.6.8 and 6.1.1.4'

loop_
_geom_angle_atom_site_label_1
_geom_angle_atom_site_label_2
_geom_angle_atom_site_label_3
_geom_angle
_geom_angle_site_symmetry_1
_geom_angle_site_symmetry_3
Se Co Se 109.169(18) 3 .
Se Co Se 109.169(18) 3 2
Se Co Se 109.169(18) . 2
Se Co I 109.771(18) 3 .
Se Co I 109.771(18) . .
Se Co I 109.771(18) 2 .
C11 Se Co 95.31(9) . .
C11 N11 C12 108.0(2) . .
C11 N11 B 133.5(3) . .
C12 N11 B 118.4(3) . .
C11 N12 C13 109.0(3) . .
C11 N12 C21 128.6(3) . .
C13 N12 C21 122.3(2) . .
N11 C11 N12 107.6(3) . .
N11 C11 Se 129.9(2) . .
N12 C11 Se 122.5(2) . .
C13 C12 N11 108.7(3) . .
C13 C12 H12A 125.6 . .
N11 C12 H12A 125.6 . .
C12 C13 N12 106.6(3) . .
C12 C13 H13A 126.7 . .
N12 C13 H13A 126.7 . .
C22 C21 C26 122.6(3) . .
C22 C21 N12 119.0(3) . .
C26 C21 N12 118.2(3) . .
C21 C22 C23 117.2(3) . .
C21 C22 C27 122.0(3) . .
C23 C22 C27 120.7(3) . .
C24 C23 C22 122.3(3) . .
C24 C23 H23A 118.9 . .
C22 C23 H23A 118.9 . .
C25 C24 C23 118.4(3) . .
C25 C24 C28 121.2(4) . .
C23 C24 C28 120.4(4) . .
C24 C25 C26 122.0(3) . .
C24 C25 H25A 119.0 . .
C26 C25 H25A 119.0 . .
C21 C26 C25 117.5(3) . .
C21 C26 C29 121.2(3) . .
C25 C26 C29 121.3(3) . .
C22 C27 H27A 109.5 . .
C22 C27 H27B 109.5 . .
H27A C27 H27B 109.5 . .
C22 C27 H27C 109.5 . .
H27A C27 H27C 109.5 . .
H27B C27 H27C 109.5 . .
C24 C28 H28A 109.5 . .
C24 C28 H28B 109.5 . .
H28A C28 H28B 109.5 . .
C24 C28 H28C 109.5 . .
H28A C28 H28C 109.5 . .
H28B C28 H28C 109.5 . .
C26 C29 H29A 109.5 . .
C26 C29 H29B 109.5 . .
H29A C29 H29B 109.5 . .
C26 C29 H29C 109.5 . .
H29A C29 H29C 109.5 . .
H29B C29 H29C 109.5 . .
N11 B N11 113.42(19) 3 .
N11 B N11 113.42(19) 3 2
N11 B N11 113.42(19) . 2
N11 B H1 105.2(2) 3 .
N11 B H1 105.2(2) . .
N11 B H1 105.2(2) 2 .
C32 C31 H31A 109.5 . .
C32 C31 H31B 109.5 . .
H31A C31 H31B 109.5 . .
C32 C31 H31C 109.5 . .
H31A C31 H31C 109.5 . .
H31B C31 H31C 109.5 . .
N31 C32 C31 177.2(8) . .

loop_
_geom_bond_atom_site_label_1
_geom_bond_atom_site_label_2
_geom_bond_distance
_geom_bond_site_symmetry_2
Co Se 2.4444(4) 3
Co Se 2.4444(4) .
Co Se 2.4444(4) 2
Co I 2.5655(9) .
Se C11 1.874(3) .
N11 C11 1.352(4) .
N11 C12 1.383(4) .
N11 B 1.553(3) .
N12 C11 1.352(4) .
N12 C13 1.390(4) .
N12 C21 1.441(4) .
C12 C13 1.340(5) .
C12 H12A 0.9300 .
C13 H13A 0.9300 .
C21 C22 1.388(4) .
C21 C26 1.386(5) .
C22 C23 1.398(5) .
C22 C27 1.505(5) .
C23 C24 1.377(6) .
C23 H23A 0.9300 .
C24 C25 1.380(5) .
C24 C28 1.503(5) .
C25 C26 1.398(5) .
C25 H25A 0.9300 .
C26 C29 1.504(5) .
C27 H27A 0.9600 .
C27 H27B 0.9600 .
C27 H27C 0.9600 .
C28 H28A 0.9600 .
C28 H28B 0.9600 .
C28 H28C 0.9600 .
C29 H29A 0.9600 .
C29 H29B 0.9600 .
C29 H29C 0.9600 .
B N11 1.553(3) 3
B N11 1.553(3) 2
B H1 1.14(7) .
C31 C32 1.444(8) .
C31 H31A 0.9600 .
C31 H31B 0.9600 .
C31 H31C 0.9600 .
C32 N31 1.111(6) .
